data_2101770
loop_
_publ_author_name
'Marsh, R. E.'

_publ_section_title
;
 The perils of <i>Cc</i> revisited
;
_journal_issue 2
_journal_name_full 'Acta Crystallographica Section B'
_journal_page_first 317
_journal_page_last 322
_journal_paper_doi 10.1107/S010876819601381X
_journal_volume 53
_journal_year 1997
_chemical_formula_moiety 'C20 H32 N2 O4'
_chemical_formula_sum 'C20 H32 N2 O4'
_space_group_IT_number 15
_symmetry_cell_setting monoclinic
_symmetry_space_group_name_Hall '-C 2yc'
_symmetry_space_group_name_H-M 'C 1 2/c 1'
_audit_creation_method CSD-QUEST3D-V5
_cell_angle_alpha 90
_cell_angle_beta 127.21(2)
_cell_angle_gamma 90
_cell_formula_units_Z 4
_cell_length_a 19.169(8)
_cell_length_b 9.079(4)
_cell_length_c 14.636(6)
_cell_volume 2028.6(16)
_cod_data_source_file an0533.cif
_cod_data_source_block CSD_CIF_MIF_KUBRAA01
_cod_depositor_comments
;

  Added moiety chemical formula from Marsh (1997) paper. The summary
  chemical formula is calculated from moiety formula using 'AdHocParser'
  (svn://www.crystallography.net/cod-tools/trunk/Formulae/AdHocParser.yp,
  revision 1441.)

  Removing 27 atoms which were symmetric equivalents of the atoms from
  the asymmetric unit.

  Andrius Merkys
  2013-11-06
;
_cod_original_sg_symbol_H-M 'C 2/c'
_cod_database_code 2101770

loop_
_symmetry_equiv_pos_as_xyz
x,y,z
-x,y,1/2-z
1/2+x,1/2+y,z
1/2-x,1/2+y,1/2-z
-x,-y,-z
x,-y,-1/2+z
-1/2-x,-1/2-y,-z
-1/2+x,-1/2-y,-1/2+z

loop_
_atom_site_label
_atom_site_fract_x
_atom_site_fract_y
_atom_site_fract_z
_atom_site_type_symbol
C1 -.1571 -.1482 .1744 C
N1 -.1504 .0082 .1590 N
C2 -.2050 .1010 .1738 C
C3 -.1634 .1329 .2976 C
O1 -.0869 .2180 .3458 O
C4 -.0398 .2392 .4640 C
C5 .0491 .3026 .5126 C
O2 .1090 .1947 .5271 O
C6 .1030 .1714 .4261 C
C7 -.1605 .0414 .0537 C
C8 -.0766 -.2329 .2108 C
C9 -.0763 -.3876 .2100 C
C10 .0 -.4609 .25 C
C11 .0 -.1596 .25 C
H1 -.1656 -.1592 .2322 H
H2 -.2068 -.1874 .1031 H
H3 -.2151 .1926 .1349 H
H4 -.2600 .0523 .1404 H
H5 -.1482 .0416 .3388 H
H6 -.2042 .1854 .3032 H
H7 -.0710 .3061 .4782 H
H8 -.0324 .1466 .5004 H
H9 .0731 .3460 .5858 H
H10 .0421 .3772 .4610 H
H11 .0432 .1532 .3618 H
H12 .1238 .2574 .4112 H
H13 -.2207 .0629 -.0068 H
H14 -.1423 -.0424 .0330 H
H15 -.1286 -.4412 .1821 H
H16 .0 -.5664 .25 H
H17 .0 -.0539 .25 H

loop_
_atom_type_symbol
C
H
N
O
